data_1539586
loop_
_publ_author_name
'Antenucci, D.'
'Tarte, P.'
'Miehe, G.'
'Schmahl, W.W.'
'Fransolet, A.M.'

_publ_section_title
;
 Combined x-ray Rietveld, infrared and raman study of a new synthetic
 variety of alluaudite, NaCdIn2(PO4)3
;
_journal_name_full 'European Journal of Mineralogy (1,1989-)'
_journal_page_first 207
_journal_page_last 213
_journal_volume 5
_journal_year 1993
_chemical_formula_sum 'Cd0.956 In1.978 Na0.94 O12 P3'
_chemical_name_systematic 'Na Cd In2 (P O4)3'
_space_group_IT_number 15
_symmetry_space_group_name_Hall '-C 2yc'
_symmetry_space_group_name_H-M 'C 1 2/c 1'
_cell_angle_alpha 90
_cell_angle_beta 115.34
_cell_angle_gamma 90
_cell_formula_units_Z 4
_cell_length_a 12.5275
_cell_length_b 12.9593
_cell_length_c 6.5763
_cell_volume 964.922
_citation_journal_id_ASTM EJMIER
_cod_data_source_file Antenucci_EJMIER_1993_1672.cif
_cod_data_source_block Cd0.956In1.978Na0.94O12P3
_cod_original_cell_volume 964.9221
_cod_database_code 1539586

loop_
_symmetry_equiv_pos_as_xyz
x,y,z
-x,y,-z+1/2
-x,-y,-z
x,-y,z-1/2
x+1/2,y+1/2,z
-x+1/2,y+1/2,-z+1/2
-x+1/2,-y+1/2,-z
x+1/2,-y+1/2,z-1/2

loop_
_atom_site_label
_atom_site_type_symbol
_atom_site_fract_x
_atom_site_fract_y
_atom_site_fract_z
_atom_site_occupancy
_atom_site_U_iso_or_equiv
O3 O-2 0.331 0.663 0.098 1 0.0
P1 P+5 0 -0.2875 0.25 1 0.0
P2 P+5 0.2441 -0.1094 0.137 1 0.0
O4 O-2 0.123 0.401 0.317 1 0.0
In1 In+3 0.2802 0.6498 0.3689 0.989 0.0
O5 O-2 0.227 0.819 0.316 1 0.0
Na1 Na+1 0.5 0 0 0.94 0.0
O6 O-2 0.305 0.498 0.354 1 0.0
O2 O-2 0.093 0.64 0.235 1 0.0
Cd1 Cd+2 0 0.2619 0.25 0.956 0.0
O1 O-2 0.453 0.717 0.54 1 0.0
